data_4060265
_journal_name_full Organometallics
_journal_paper_doi 10.1021/om034274h
_journal_year 2004
_chemical_formula_sum 'C14 H24 B6 P'
_chemical_formula_weight 288.16
_space_group_IT_number 19
_symmetry_cell_setting orthorhombic
_symmetry_Int_Tables_number 19
_symmetry_space_group_name_Hall 'P 2ac 2ab'
_symmetry_space_group_name_H-M 'P 21 21 21'
_atom_sites_solution_hydrogens geom
_atom_sites_solution_primary direct
_cell_angle_alpha 90.00
_cell_angle_beta 90.00
_cell_angle_gamma 90.00
_cell_formula_units_Z 8
_cell_length_a 10.199(2)
_cell_length_b 16.768(3)
_cell_length_c 19.803(3)
_cell_measurement_temperature 143(2)
_cell_volume 3386.6(9)
_diffrn_ambient_temperature 143(2)
_diffrn_measurement_device 'CCD area detector'
_diffrn_measurement_device_type 'Rigaku Mercury'
_diffrn_measurement_method '\f and \w rotations'
_diffrn_radiation_monochromator graphite
_diffrn_radiation_source 'rotating anode'
_diffrn_radiation_type MoK\a
_diffrn_radiation_wavelength 0.71069
_diffrn_reflns_av_R_equivalents 0.0417
_diffrn_reflns_av_sigmaI/netI 0.0420
_diffrn_reflns_limit_h_max 13
_diffrn_reflns_limit_h_min -13
_diffrn_reflns_limit_k_max 21
_diffrn_reflns_limit_k_min -17
_diffrn_reflns_limit_l_max 25
_diffrn_reflns_limit_l_min -24
_diffrn_reflns_number 23173
_diffrn_reflns_theta_max 27.48
_diffrn_reflns_theta_min 2.55
_exptl_absorpt_coefficient_mu 0.148
_exptl_absorpt_correction_T_max 1.000
_exptl_absorpt_correction_T_min 0.673
_exptl_absorpt_correction_type multi-scan
_exptl_crystal_density_diffrn 1.130
_exptl_crystal_density_meas ?
_exptl_crystal_density_method ?
_exptl_crystal_F_000 1224
_exptl_crystal_size_max 0.38
_exptl_crystal_size_mid 0.34
_exptl_crystal_size_min 0.30
_refine_ls_abs_structure_details 'Flack H D (1983), Acta Cryst. A39, 876-881'
_refine_ls_abs_structure_Flack 0.09(11)
_refine_ls_extinction_method none
_refine_ls_goodness_of_fit_all 1.051
_refine_ls_goodness_of_fit_obs 1.088
_refine_ls_hydrogen_treatment mixed
_refine_ls_matrix_type full
_refine_ls_number_parameters 483
_refine_ls_number_reflns 7503
_refine_ls_number_restraints 0
_refine_ls_restrained_S_all 1.051
_refine_ls_restrained_S_obs 1.088
_refine_ls_R_factor_all 0.0707
_refine_ls_R_factor_obs 0.0606
_refine_ls_shift/esd_max 0.015
_refine_ls_shift/esd_mean 0.001
_refine_ls_structure_factor_coef Fsqd
_refine_ls_weighting_details 'w=1/[\s^2^(Fo^2^)+(0.0744P)^2^+1.9312P] where P=(Fo^2^+2Fc^2^)/3'
_refine_ls_weighting_scheme calc
_refine_ls_wR_factor_all 0.1519
_refine_ls_wR_factor_obs 0.1462
_reflns_number_observed 6526
_reflns_number_total 7503
_reflns_observed_criterion >2sigma(I)
_cod_depositor_comments
;
The following automatic conversions were performed:

'_refine_ls_weighting_scheme' value 'calc
w=1/[\s^2^(Fo^2^)+(0.0744P)^2^+1.9312P] where P=(Fo^2^+2Fc^2^)/3' was
changed to 'calc'. New tag '_refine_ls_weighting_details' was
created. The value of the new tag was set to
'w=1/[\s^2^(Fo^2^)+(0.0744P)^2^+1.9312P] where P=(Fo^2^+2Fc^2^)/3'.

Automatic conversion script
Id: cif_fix_values 3143 2015-03-26 13:38:13Z robertas 
;
_cod_database_code 4060265

loop_
_symmetry_equiv_pos_as_xyz
'x, y, z'
'-x+1/2, -y, z+1/2'
'x+1/2, -y+1/2, -z'
'-x, y+1/2, -z+1/2'

loop_
_atom_site_aniso_label
_atom_site_aniso_U_11
_atom_site_aniso_U_22
_atom_site_aniso_U_33
_atom_site_aniso_U_23
_atom_site_aniso_U_13
_atom_site_aniso_U_12
P9 0.0306(3) 0.0284(3) 0.0359(4) 0.0034(3) -0.0008(3) -0.0032(3)
B1 0.040(2) 0.039(2) 0.039(2) 0.0056(15) 0.004(2) -0.0105(15)
B2 0.048(2) 0.042(2) 0.035(2) 0.000(2) -0.002(2) -0.004(2)
B3 0.045(2) 0.049(2) 0.047(2) -0.002(2) 0.012(2) -0.006(2)
B4 0.042(2) 0.048(2) 0.051(2) 0.001(2) 0.000(2) -0.005(2)
B5 0.043(2) 0.041(2) 0.042(2) 0.002(2) -0.002(2) -0.006(2)
B6 0.045(2) 0.033(2) 0.032(2) 0.0046(13) 0.0012(15) -0.0047(14)
C7 0.038(2) 0.0356(15) 0.0369(15) 0.0059(12) -0.0028(13) -0.0043(13)
C8 0.048(2) 0.043(2) 0.058(2) 0.002(2) 0.014(2) -0.001(2)
C10 0.0299(13) 0.0325(15) 0.037(2) 0.0023(12) -0.0019(12) -0.0009(11)
C11 0.051(2) 0.033(2) 0.045(2) -0.0016(13) -0.0058(15) -0.0052(14)
C12 0.069(2) 0.051(2) 0.054(2) -0.010(2) 0.015(2) 0.001(2)
C13 0.055(2) 0.044(2) 0.068(2) 0.007(2) 0.023(2) 0.009(2)
C14 0.030(2) 0.069(3) 0.071(3) 0.011(2) 0.003(2) 0.002(2)
C15 0.034(2) 0.058(2) 0.049(2) 0.001(2) -0.0055(15) -0.006(2)
C16 0.0295(13) 0.0317(13) 0.0316(13) 0.0019(11) 0.0001(13) -0.0032(12)
C17 0.066(2) 0.038(2) 0.036(2) 0.0042(12) -0.011(2) -0.011(2)
C18 0.077(3) 0.032(2) 0.069(2) 0.014(2) -0.027(2) -0.004(2)
C19 0.057(2) 0.030(2) 0.065(2) -0.0113(14) -0.018(2) 0.005(2)
C20 0.053(2) 0.045(2) 0.044(2) -0.0067(14) -0.005(2) -0.002(2)
C21 0.046(2) 0.0364(15) 0.0367(15) 0.0046(12) -0.0062(14) -0.0050(13)
P9' 0.0363(4) 0.0348(4) 0.0316(3) 0.0018(3) -0.0071(3) -0.0091(3)
B1' 0.059(2) 0.030(2) 0.042(2) 0.0047(14) -0.013(2) -0.015(2)
B2' 0.056(2) 0.034(2) 0.055(2) -0.002(2) -0.014(2) 0.005(2)
B3' 0.038(2) 0.042(2) 0.031(2) -0.0062(14) -0.0017(14) 0.0002(14)
B4' 0.039(2) 0.043(2) 0.031(2) 0.0001(14) -0.0050(14) -0.0028(15)
B5' 0.044(2) 0.067(3) 0.031(2) 0.000(2) 0.004(2) -0.018(2)
B6' 0.062(3) 0.055(2) 0.033(2) 0.013(2) -0.011(2) -0.025(2)
C7' 0.055(2) 0.0300(14) 0.042(2) 0.0037(13) -0.014(2) -0.0064(14)
C8' 0.051(2) 0.042(2) 0.038(2) 0.0058(15) -0.002(2) -0.0071(15)
C10' 0.0347(14) 0.0381(14) 0.0303(13) -0.0009(11) -0.0055(13) -0.0090(13)
C11' 0.0337(15) 0.053(2) 0.050(2) -0.004(2) -0.0058(14) 0.0011(15)
C12' 0.047(2) 0.065(2) 0.052(2) -0.014(2) 0.006(2) 0.005(2)
C13' 0.063(2) 0.053(2) 0.040(2) -0.0142(15) -0.003(2) -0.003(2)
C14' 0.052(2) 0.048(2) 0.042(2) -0.0060(14) -0.013(2) -0.005(2)
C15' 0.036(2) 0.041(2) 0.039(2) -0.0014(13) -0.0056(13) -0.0038(12)
C16' 0.0325(14) 0.039(2) 0.035(2) 0.0042(12) -0.0035(12) -0.0042(12)
C17' 0.038(2) 0.038(2) 0.047(2) 0.0061(14) 0.0007(14) -0.0041(13)
C18' 0.045(2) 0.051(2) 0.062(2) 0.005(2) 0.001(2) -0.011(2)
C19' 0.040(2) 0.073(3) 0.054(2) 0.000(2) 0.009(2) -0.010(2)
C20' 0.047(2) 0.068(2) 0.059(2) -0.018(2) 0.010(2) -0.001(2)
C21' 0.046(2) 0.044(2) 0.054(2) -0.009(2) -0.002(2) -0.0021(15)

loop_
_atom_site_label
_atom_site_type_symbol
_atom_site_fract_x
_atom_site_fract_y
_atom_site_fract_z
_atom_site_U_iso_or_equiv
_atom_site_thermal_displace_type
_atom_site_occupancy
_atom_site_calc_flag
_atom_site_refinement_flags
_atom_site_disorder_group
P9 P 0.19935(7) 0.79211(4) 0.32673(4) 0.0316(2) Uani 1 d . .
B1 B -0.0491(4) 0.6478(2) 0.4189(2) 0.0391(8) Uani 1 d . .
B2 B 0.0861(4) 0.7082(2) 0.4482(2) 0.0413(8) Uani 1 d . .
B3 B -0.0755(4) 0.7506(3) 0.4502(2) 0.0467(9) Uani 1 d . .
B4 B -0.1693(4) 0.7094(3) 0.3701(2) 0.0468(9) Uani 1 d . .
B5 B -0.0642(4) 0.6350(2) 0.3327(2) 0.0421(8) Uani 1 d . .
B6 B 0.0991(4) 0.6381(2) 0.3680(2) 0.0368(7) Uani 1 d . .
C7 C 0.1865(3) 0.7158(2) 0.3857(2) 0.0368(6) Uani 1 d . .
C8 C -0.1338(4) 0.7984(2) 0.3868(2) 0.0494(8) Uani 1 d . .
C10 C 0.3385(3) 0.7713(2) 0.2753(2) 0.0331(6) Uani 1 d . .
C11 C 0.3236(3) 0.7286(2) 0.2159(2) 0.0429(8) Uani 1 d . .
H11 H 0.2403(3) 0.7143(2) 0.2012(2) 0.057 Uiso 1 calc R .
C12 C 0.4316(4) 0.7073(2) 0.1789(2) 0.0581(9) Uani 1 d . .
H12 H 0.4210(4) 0.6783(2) 0.1392(2) 0.077 Uiso 1 calc R .
C13 C 0.5553(4) 0.7283(2) 0.1998(2) 0.0556(10) Uani 1 d . .
H13 H 0.6279(4) 0.7132(2) 0.1744(2) 0.074 Uiso 1 calc R .
C14 C 0.5721(3) 0.7715(3) 0.2579(2) 0.0564(10) Uani 1 d . .
H14 H 0.6559(3) 0.7866(3) 0.2714(2) 0.075 Uiso 1 calc R .
C15 C 0.4647(3) 0.7927(2) 0.2967(2) 0.0471(8) Uani 1 d . .
H15 H 0.4762(3) 0.8210(2) 0.3366(2) 0.063 Uiso 1 calc R .
C16 C 0.2079(3) 0.8923(2) 0.35923(14) 0.0309(6) Uani 1 d . .
C17 C 0.1970(4) 0.9564(2) 0.3145(2) 0.0468(8) Uani 1 d . .
H17 H 0.1886(4) 0.9477(2) 0.2683(2) 0.062 Uiso 1 calc R .
C18 C 0.1990(4) 1.0331(2) 0.3403(2) 0.0590(10) Uani 1 d . .
H18 H 0.1920(4) 1.0766(2) 0.3114(2) 0.079 Uiso 1 calc R .
C19 C 0.2116(4) 1.0452(2) 0.4092(2) 0.0506(9) Uani 1 d . .
H19 H 0.2102(4) 1.0967(2) 0.4264(2) 0.067 Uiso 1 calc R .
C20 C 0.2261(3) 0.9817(2) 0.4520(2) 0.0473(8) Uani 1 d . .
H20 H 0.2378(3) 0.9907(2) 0.4979(2) 0.063 Uiso 1 calc R .
C21 C 0.2234(3) 0.9050(2) 0.4278(2) 0.0399(7) Uani 1 d . .
H21 H 0.2320(3) 0.8621(2) 0.4572(2) 0.053 Uiso 1 calc R .
P9' P 0.20613(8) 0.43999(5) 0.48828(4) 0.0342(2) Uani 1 d . .
B1' B -0.0259(4) 0.2822(2) 0.4031(2) 0.0436(9) Uani 1 d . .
B2' B 0.1494(4) 0.2852(2) 0.4178(2) 0.0484(9) Uani 1 d . .
B3' B 0.0859(4) 0.3185(2) 0.3371(2) 0.0369(7) Uani 1 d . .
B4' B -0.0809(4) 0.3741(2) 0.3579(2) 0.0376(7) Uani 1 d . .
B5' B -0.1188(4) 0.3519(3) 0.4448(2) 0.0474(10) Uani 1 d . .
B6' B 0.0195(5) 0.3106(3) 0.4892(2) 0.0500(10) Uani 1 d . .
C7' C 0.1704(3) 0.3390(2) 0.4842(2) 0.0426(8) Uani 1 d . .
C8' C 0.0449(4) 0.4091(2) 0.3256(2) 0.0435(7) Uani 1 d . .
C10' C 0.2106(3) 0.4709(2) 0.57479(14) 0.0344(6) Uani 1 d . .
C11' C 0.0958(3) 0.4986(2) 0.6057(2) 0.0456(8) Uani 1 d . .
H11' H 0.0206(3) 0.5074(2) 0.5802(2) 0.061 Uiso 1 calc R .
C12' C 0.0952(4) 0.5126(2) 0.6745(2) 0.0549(9) Uani 1 d . .
H12' H 0.0189(4) 0.5305(2) 0.6953(2) 0.073 Uiso 1 calc R .
C13' C 0.2063(4) 0.5002(2) 0.7125(2) 0.0520(8) Uani 1 d . .
H13' H 0.2048(4) 0.5097(2) 0.7588(2) 0.069 Uiso 1 calc R .
C14' C 0.3203(4) 0.4736(2) 0.6818(2) 0.0474(8) Uani 1 d . .
H14' H 0.3953(4) 0.4658(2) 0.7077(2) 0.063 Uiso 1 calc R .
C15' C 0.3236(3) 0.4584(2) 0.6129(2) 0.0384(7) Uani 1 d . .
H15' H 0.4000(3) 0.4402(2) 0.5925(2) 0.051 Uiso 1 calc R .
C16' C 0.3544(3) 0.4700(2) 0.4465(2) 0.0353(6) Uani 1 d . .
C17' C 0.3920(3) 0.5501(2) 0.4485(2) 0.0408(7) Uani 1 d . .
H17' H 0.3436(3) 0.5865(2) 0.4737(2) 0.054 Uiso 1 calc R .
C18' C 0.5012(4) 0.5752(2) 0.4131(2) 0.0528(9) Uani 1 d . .
H18' H 0.5262(4) 0.6285(2) 0.4142(2) 0.070 Uiso 1 calc R .
C19' C 0.5729(4) 0.5210(3) 0.3761(2) 0.0557(9) Uani 1 d . .
H19' H 0.6448(4) 0.5383(3) 0.3512(2) 0.074 Uiso 1 calc R .
C20' C 0.5391(4) 0.4415(3) 0.3757(2) 0.0579(10) Uani 1 d . .
H20' H 0.5901(4) 0.4052(3) 0.3518(2) 0.077 Uiso 1 calc R .
C21' C 0.4290(3) 0.4153(2) 0.4107(2) 0.0479(8) Uani 1 d . .
H21' H 0.4056(3) 0.3616(2) 0.4100(2) 0.064 Uiso 1 calc R .
H1 H -0.0813(33) 0.5982(20) 0.4523(17) 0.040(9) Uiso 1 d . .
H2 H 0.1146(36) 0.6826(21) 0.4924(19) 0.048(10) Uiso 1 d . .
H3 H -0.1353(39) 0.7499(24) 0.5005(21) 0.059(11) Uiso 1 d . .
H4 H -0.2733(39) 0.6911(22) 0.3745(19) 0.055(11) Uiso 1 d . .
H5 H -0.0978(45) 0.5697(28) 0.3148(23) 0.076(13) Uiso 1 d . .
H6 H 0.1488(37) 0.5776(23) 0.3667(19) 0.055(11) Uiso 1 d . .
H7 H 0.2924(45) 0.7054(26) 0.3895(21) 0.073(13) Uiso 1 d . .
H8A H -0.0641(33) 0.8145(18) 0.3585(16) 0.031(8) Uiso 1 d . .
H8B H -0.2115(50) 0.8314(28) 0.3900(23) 0.077(14) Uiso 1 d . .
H9 H 0.0862(33) 0.7849(21) 0.2876(17) 0.042(9) Uiso 1 d . .
H23 H 0.0350(45) 0.7737(28) 0.4648(22) 0.074(13) Uiso 1 d . .
H45 H -0.1265(38) 0.6913(24) 0.3054(18) 0.055(11) Uiso 1 d . .
H56 H 0.0318(40) 0.6506(24) 0.3063(19) 0.057(11) Uiso 1 d . .
H1' H -0.0694(50) 0.2270(31) 0.3896(26) 0.093(16) Uiso 1 d . .
H2' H 0.1971(44) 0.2265(26) 0.4193(21) 0.069(12) Uiso 1 d . .
H3' H 0.0883(39) 0.2754(24) 0.2960(19) 0.057(11) Uiso 1 d . .
H4' H -0.1729(38) 0.3617(24) 0.3237(19) 0.058(11) Uiso 1 d . .
H5' H -0.2159(43) 0.3316(25) 0.4610(20) 0.063(12) Uiso 1 d . .
H6' H 0.0015(42) 0.2627(25) 0.5295(20) 0.066(12) Uiso 1 d . .
H7' H 0.2342(39) 0.3135(24) 0.5194(21) 0.059(11) Uiso 1 d . .
H8A' H 0.0426(35) 0.4257(21) 0.2730(19) 0.047(10) Uiso 1 d . .
H8B' H 0.0853(31) 0.4344(20) 0.3584(17) 0.030(8) Uiso 1 d . .
H9' H 0.1029(36) 0.4711(22) 0.4510(18) 0.048(10) Uiso 1 d . .
H23' H 0.1978(34) 0.3204(18) 0.3657(16) 0.037(8) Uiso 1 d . .
H45' H -0.1110(28) 0.4174(17) 0.4174(15) 0.025(7) Uiso 1 d . .
H56' H -0.0612(38) 0.3730(24) 0.4951(20) 0.057(11) Uiso 1 d . .
